data_4334050
loop_
_publ_author_name
'Rhiannon S. Moorhouse'
'Graeme J. Moxey'
'Fabrizio Ortu'
'Thomas J. Reade'
'William Lewis'
'Alexander J. Blake'
'Deborah L. Kays'

_publ_contact_author_address
;  School of Chemistry, University of Nottingham,
   University Park,
   Nottingham, NG7 2RD, United Kingdom
;
_publ_contact_author_email Deborah.Kays@nottingham.ac.uk
_publ_contact_author_fax '+44-(0) 115 951 3461'
_publ_contact_author_name 'Deborah L. Kays'
_publ_contact_author_phone '+49-(0) 115 951 3555'
_publ_section_title
;
 Structural Diversity in Alkali Metal Complexes of Sterically Demanding
 Carbazol-9-yl Ligands
;
_journal_name_full 'Inorganic Chemistry'
_journal_page_first 2678
_journal_page_last 2683
_journal_paper_doi 10.1021/ic302727w
_journal_volume 52
_journal_year 2013
_chemical_formula_moiety 'C56 H80 Li2 N2'
_chemical_formula_sum 'C56 H80 Li2 N2'
_chemical_formula_weight 795.10
_chemical_name_systematic
; 
 ? 
;
_space_group_IT_number 61
_symmetry_cell_setting orthorhombic
_symmetry_space_group_name_Hall '-P 2ac 2ab'
_symmetry_space_group_name_H-M 'P b c a'
_atom_sites_solution_hydrogens geom
_atom_sites_solution_primary direct
_atom_sites_solution_secondary difmap
_audit_creation_method 'enCIFer editing of SHELXL97 CIF output'
_cell_angle_alpha 90.00
_cell_angle_beta 90.00
_cell_angle_gamma 90.00
_cell_formula_units_Z 4
_cell_length_a 18.7441(11)
_cell_length_b 12.5597(7)
_cell_length_c 21.6594(14)
_cell_measurement_reflns_used 5206
_cell_measurement_temperature 173(2)
_cell_measurement_theta_max 74.38
_cell_measurement_theta_min 3.52
_cell_volume 5099.1(5)
_computing_cell_refinement
;
CrysAlisPro, Oxford Diffraction Ltd.,
Version 1.171.33.52 (release 06-11-2009 CrysAlis171 .NET)
(compiled Nov  6 2009,16:24:50)
;
_computing_data_collection
;
CrysAlisPro, Oxford Diffraction Ltd.,
Version 1.171.33.52 (release 06-11-2009 CrysAlis171 .NET)
(compiled Nov  6 2009,16:24:50)
;
_computing_data_reduction
;
CrysAlisPro, Oxford Diffraction Ltd.,
Version 1.171.33.52 (release 06-11-2009 CrysAlis171 .NET)
(compiled Nov  6 2009,16:24:50)
;
_computing_molecular_graphics 'Bruker SHELXTL (Sheldrick, 2008)'
_computing_publication_material 'enCIFer (Allen et al., 2004); PLATON (Spek, 2009)'
_computing_structure_refinement 'SHELXL97 (Sheldrick, 2008)'
_computing_structure_solution 'SHELXS97 (Sheldrick, 2008)'
_diffrn_ambient_temperature 173(2)
_diffrn_detector_area_resol_mean 10.3613
_diffrn_measured_fraction_theta_full 0.998
_diffrn_measured_fraction_theta_max 0.976
_diffrn_measurement_device_type 'SuperNova, Single source at offset), Atlas'
_diffrn_measurement_method '\w scans'
_diffrn_radiation_monochromator mirror
_diffrn_radiation_source 'SuperNova (Cu) x-ray Source'
_diffrn_radiation_type CuK\a
_diffrn_radiation_wavelength 1.54184
_diffrn_reflns_av_R_equivalents 0.056
_diffrn_reflns_av_sigmaI/netI 0.057
_diffrn_reflns_limit_h_max 14
_diffrn_reflns_limit_h_min -23
_diffrn_reflns_limit_k_max 15
_diffrn_reflns_limit_k_min -13
_diffrn_reflns_limit_l_max 26
_diffrn_reflns_limit_l_min -24
_diffrn_reflns_number 14216
_diffrn_reflns_theta_full 67.50
_diffrn_reflns_theta_max 74.53
_diffrn_reflns_theta_min 4.08
_diffrn_standards_decay_% 0
_diffrn_standards_number 0
_exptl_absorpt_coefficient_mu 0.427
_exptl_absorpt_correction_T_max 0.970
_exptl_absorpt_correction_T_min 0.942
_exptl_absorpt_correction_type analytical
_exptl_absorpt_process_details
;
CrysAlisPro, Oxford Diffraction Ltd., 
Version 1.171.33.55 (release 05-01-2010 CrysAlis171 .NET) 
(compiled Jan  5 2010,16:28:46) 
Analytical numeric absorption correction using a multifaceted crystal 
model based on expressions derived by R.C. Clark & J.S. Reid. 
(Clark, R. C. & Reid, J. S. (1995). Acta Cryst. A51, 887-897) 
;
_exptl_crystal_colour colourless
_exptl_crystal_density_diffrn 1.036
_exptl_crystal_description block
_exptl_crystal_F_000 1744
_exptl_crystal_size_max 0.22
_exptl_crystal_size_mid 0.098
_exptl_crystal_size_min 0.077
_refine_diff_density_max 0.35
_refine_diff_density_min -0.30
_refine_diff_density_rms 0.07
_refine_ls_extinction_method none
_refine_ls_goodness_of_fit_ref 0.95
_refine_ls_hydrogen_treatment constr
_refine_ls_matrix_type full
_refine_ls_number_parameters 283
_refine_ls_number_reflns 5093
_refine_ls_number_restraints 0
_refine_ls_restrained_S_all 0.95
_refine_ls_R_factor_all 0.0902
_refine_ls_R_factor_gt 0.0638
_refine_ls_shift/su_max 0.000
_refine_ls_shift/su_mean 0.000
_refine_ls_structure_factor_coef Fsqd
_refine_ls_weighting_details 'calc w=1/[\s^2^(Fo^2^)+(0.109P)^2^] where P=(Fo^2^+2Fc^2^)/3'
_refine_ls_weighting_scheme calc
_refine_ls_wR_factor_gt 0.156
_refine_ls_wR_factor_ref 0.167
_reflns_number_gt 3426
_reflns_number_total 5093
_reflns_threshold_expression >2sigma(I)
_cod_data_source_file ic302727w_si_001_2.cif
_cod_data_source_block '[1]2'
_cod_database_code 4334050

loop_
_symmetry_equiv_pos_as_xyz
'x, y, z'
'-x+1/2, -y, z+1/2'
'x+1/2, -y+1/2, -z'
'-x, y+1/2, -z+1/2'
'-x, -y, -z'
'x-1/2, y, -z-1/2'
'-x-1/2, y-1/2, z'
'x, -y-1/2, z-1/2'

loop_
_atom_site_label
_atom_site_type_symbol
_atom_site_fract_x
_atom_site_fract_y
_atom_site_fract_z
_atom_site_U_iso_or_equiv
_atom_site_adp_type
_atom_site_occupancy
_atom_site_symmetry_multiplicity
_atom_site_calc_flag
_atom_site_refinement_flags
N1 N 0.01902(8) 0.90199(12) 0.05677(7) 0.0190(3) Uani 1 1 d .
C1 C -0.05282(10) 0.87858(14) 0.06437(9) 0.0177(4) Uani 1 1 d .
C8 C -0.02619(10) 1.08537(15) 0.18196(8) 0.0192(4) Uani 1 1 d .
H8 H -0.0686 1.1058 0.2028 0.023 Uiso 1 1 calc R
C11 C 0.10199(10) 1.01680(15) 0.12133(9) 0.0194(4) Uani 1 1 d .
C6 C -0.08518(10) 0.94465(14) 0.10995(8) 0.0180(4) Uani 1 1 d .
C2 C -0.09340(10) 0.79631(14) 0.03547(8) 0.0177(4) Uani 1 1 d .
C3 C -0.16495(10) 0.79239(15) 0.05111(9) 0.0206(4) Uani 1 1 d .
H3 H -0.1936 0.7400 0.0314 0.025 Uiso 1 1 calc R
C12 C 0.03413(10) 0.97664(15) 0.10257(8) 0.0184(4) Uani 1 1 d .
C10 C 0.10055(11) 1.09378(16) 0.16703(9) 0.0218(4) Uani 1 1 d .
H10 H 0.1448 1.1244 0.1789 0.026 Uiso 1 1 calc R
C5 C -0.15798(10) 0.93614(15) 0.12425(9) 0.0199(4) Uani 1 1 d .
H5 H -0.1789 0.9819 0.1542 0.024 Uiso 1 1 calc R
C7 C -0.02835(10) 1.00822(14) 0.13466(9) 0.0189(4) Uani 1 1 d .
C27 C 0.17447(11) 0.94498(16) 0.03010(9) 0.0223(4) Uani 1 1 d .
H27A H 0.1605 1.0091 0.0074 0.034 Uiso 1 1 calc R
H27B H 0.1411 0.8872 0.0206 0.034 Uiso 1 1 calc R
H27C H 0.2228 0.9240 0.0179 0.034 Uiso 1 1 calc R
C4 C -0.19893(10) 0.86072(15) 0.09446(9) 0.0209(4) Uani 1 1 d .
C9 C 0.03827(11) 1.13073(15) 0.19756(9) 0.0205(4) Uani 1 1 d .
C13 C -0.05773(10) 0.70843(14) -0.00243(9) 0.0199(4) Uani 1 1 d .
C25 C 0.17295(10) 0.96797(16) 0.09978(9) 0.0226(4) Uani 1 1 d .
C16 C -0.01609(12) 0.63651(16) 0.04236(10) 0.0270(5) Uani 1 1 d .
H16A H 0.0162 0.6802 0.0673 0.040 Uiso 1 1 calc R
H16B H 0.0116 0.5843 0.0188 0.040 Uiso 1 1 calc R
H16C H -0.0496 0.5992 0.0695 0.040 Uiso 1 1 calc R
C23 C 0.09609(13) 1.17421(18) 0.29859(10) 0.0311(5) Uani 1 1 d .
H23A H 0.1439 1.1629 0.2815 0.047 Uiso 1 1 calc R
H23B H 0.0775 1.1067 0.3145 0.047 Uiso 1 1 calc R
H23C H 0.0986 1.2264 0.3322 0.047 Uiso 1 1 calc R
C21 C 0.04627(11) 1.21616(16) 0.24751(9) 0.0237(4) Uani 1 1 d .
C28 C 0.18225(12) 0.86156(19) 0.13363(11) 0.0331(5) Uani 1 1 d .
H28A H 0.2270 0.8281 0.1206 0.050 Uiso 1 1 calc R
H28B H 0.1422 0.8145 0.1237 0.050 Uiso 1 1 calc R
H28C H 0.1835 0.8742 0.1783 0.050 Uiso 1 1 calc R
C17 C -0.27897(11) 0.84742(17) 0.10595(11) 0.0282(5) Uani 1 1 d .
C22 C -0.02511(12) 1.2447(2) 0.27766(11) 0.0345(5) Uani 1 1 d .
H22A H -0.0174 1.2994 0.3092 0.052 Uiso 1 1 calc R
H22B H -0.0457 1.1811 0.2969 0.052 Uiso 1 1 calc R
H22C H -0.0579 1.2719 0.2462 0.052 Uiso 1 1 calc R
C26 C 0.23648(11) 1.0401(2) 0.11434(11) 0.0358(6) Uani 1 1 d .
H26A H 0.2413 1.0476 0.1592 0.054 Uiso 1 1 calc R
H26B H 0.2288 1.1103 0.0958 0.054 Uiso 1 1 calc R
H26C H 0.2801 1.0085 0.0974 0.054 Uiso 1 1 calc R
C24 C 0.07828(14) 1.31808(18) 0.22000(10) 0.0342(5) Uani 1 1 d .
H24A H 0.1247 1.3019 0.2014 0.051 Uiso 1 1 calc R
H24B H 0.0845 1.3712 0.2527 0.051 Uiso 1 1 calc R
H24C H 0.0461 1.3463 0.1883 0.051 Uiso 1 1 calc R
C18 C -0.31885(12) 0.8691(2) 0.04470(14) 0.0431(6) Uani 1 1 d .
H18A H -0.3704 0.8634 0.0515 0.065 Uiso 1 1 calc R
H18B H -0.3041 0.8168 0.0137 0.065 Uiso 1 1 calc R
H18C H -0.3074 0.9410 0.0301 0.065 Uiso 1 1 calc R
C20 C -0.30664(14) 0.9245(2) 0.15464(17) 0.0529(8) Uani 1 1 d .
H20A H -0.2817 0.9118 0.1937 0.079 Uiso 1 1 calc R
H20B H -0.3580 0.9134 0.1604 0.079 Uiso 1 1 calc R
H20C H -0.2980 0.9978 0.1411 0.079 Uiso 1 1 calc R
C15 C -0.11239(11) 0.64057(17) -0.03752(10) 0.0263(4) Uani 1 1 d .
H15A H -0.1450 0.6069 -0.0080 0.039 Uiso 1 1 calc R
H15B H -0.0875 0.5854 -0.0612 0.039 Uiso 1 1 calc R
H15C H -0.1396 0.6860 -0.0658 0.039 Uiso 1 1 calc R
C14 C -0.00521(10) 0.75191(16) -0.05050(9) 0.0220(4) Uani 1 1 d .
H14A H -0.0273 0.8114 -0.0727 0.033 Uiso 1 1 calc R
H14B H 0.0071 0.6954 -0.0799 0.033 Uiso 1 1 calc R
H14C H 0.0382 0.7767 -0.0297 0.033 Uiso 1 1 calc R
C19 C -0.29634(12) 0.73347(17) 0.12603(11) 0.0307(5) Uani 1 1 d .
H19A H -0.2716 0.7176 0.1648 0.046 Uiso 1 1 calc R
H19B H -0.2806 0.6835 0.0940 0.046 Uiso 1 1 calc R
H19C H -0.3479 0.7263 0.1321 0.046 Uiso 1 1 calc R
Li1 Li 0.04878(19) 0.9393(3) -0.03007(16) 0.0257(7) Uani 1 1 d .

loop_
_atom_site_aniso_label
_atom_site_aniso_U_11
_atom_site_aniso_U_22
_atom_site_aniso_U_33
_atom_site_aniso_U_23
_atom_site_aniso_U_13
_atom_site_aniso_U_12
N1 0.0149(8) 0.0210(7) 0.0212(8) -0.0016(6) 0.0003(6) -0.0007(6)
C1 0.0142(9) 0.0202(8) 0.0189(8) 0.0019(7) 0.0003(7) 0.0010(7)
C8 0.0189(9) 0.0226(8) 0.0161(8) -0.0005(7) 0.0022(7) 0.0023(7)
C11 0.0160(9) 0.0233(9) 0.0189(9) -0.0001(7) 0.0000(7) -0.0002(7)
C6 0.0180(9) 0.0198(8) 0.0162(8) 0.0016(7) 0.0009(7) 0.0006(7)
C2 0.0159(9) 0.0194(8) 0.0179(8) 0.0008(7) -0.0012(7) -0.0003(7)
C3 0.0168(9) 0.0212(9) 0.0239(9) 0.0018(7) -0.0019(8) -0.0014(7)
C12 0.0180(9) 0.0198(8) 0.0174(8) 0.0002(7) 0.0009(7) 0.0005(7)
C10 0.0183(9) 0.0261(9) 0.0210(9) -0.0010(8) -0.0026(7) -0.0010(8)
C5 0.0185(9) 0.0208(8) 0.0204(9) 0.0021(7) 0.0039(7) 0.0011(7)
C7 0.0183(9) 0.0204(8) 0.0179(8) 0.0032(7) 0.0010(7) -0.0007(7)
C27 0.0153(9) 0.0280(9) 0.0237(9) -0.0002(8) 0.0021(7) 0.0024(8)
C4 0.0171(9) 0.0227(9) 0.0230(9) 0.0039(7) 0.0017(7) 0.0004(7)
C9 0.0208(10) 0.0244(9) 0.0161(8) -0.0014(7) -0.0018(7) 0.0007(8)
C13 0.0185(9) 0.0189(8) 0.0223(9) -0.0013(7) -0.0013(7) -0.0006(7)
C25 0.0146(9) 0.0291(10) 0.0240(9) -0.0035(8) 0.0002(7) -0.0003(8)
C16 0.0332(12) 0.0215(9) 0.0261(10) 0.0001(8) -0.0011(9) 0.0049(8)
C23 0.0343(12) 0.0364(11) 0.0226(10) -0.0067(9) -0.0068(9) 0.0035(10)
C21 0.0223(10) 0.0284(9) 0.0204(9) -0.0052(8) -0.0020(8) 0.0012(8)
C28 0.0259(11) 0.0427(12) 0.0307(11) 0.0069(10) 0.0018(9) 0.0121(10)
C17 0.0147(10) 0.0279(10) 0.0420(12) 0.0010(9) 0.0034(9) -0.0020(8)
C22 0.0300(12) 0.0421(12) 0.0313(11) -0.0167(10) -0.0011(9) 0.0027(10)
C26 0.0138(10) 0.0500(14) 0.0436(13) -0.0201(11) 0.0024(9) -0.0035(9)
C24 0.0482(14) 0.0283(10) 0.0262(10) -0.0071(9) -0.0024(10) -0.0031(10)
C18 0.0156(11) 0.0510(14) 0.0628(17) 0.0227(13) -0.0034(11) -0.0037(10)
C20 0.0242(12) 0.0477(14) 0.087(2) -0.0255(15) 0.0245(13) -0.0086(11)
C15 0.0227(10) 0.0267(10) 0.0296(10) -0.0076(8) 0.0010(8) -0.0035(8)
C14 0.0182(9) 0.0254(9) 0.0226(9) -0.0023(7) 0.0014(8) -0.0005(8)
C19 0.0225(11) 0.0327(11) 0.0368(11) 0.0055(10) 0.0065(9) -0.0045(9)
Li1 0.0245(18) 0.0306(17) 0.0219(16) 0.0013(14) 0.0035(14) -0.0015(14)

loop_
_atom_type_symbol
_atom_type_description
_atom_type_scat_dispersion_real
_atom_type_scat_dispersion_imag
_atom_type_scat_source
C C 0.0181 0.0091 'International Tables Vol C Tables 4.2.6.8 and 6.1.1.4'
H H 0.0000 0.0000 'International Tables Vol C Tables 4.2.6.8 and 6.1.1.4'
Li Li 0.0008 0.0003 'International Tables Vol C Tables 4.2.6.8 and 6.1.1.4'
N N 0.0311 0.0180 'International Tables Vol C Tables 4.2.6.8 and 6.1.1.4'

loop_
_geom_angle_atom_site_label_1
_geom_angle_atom_site_label_2
_geom_angle_atom_site_label_3
_geom_angle
_geom_angle_site_symmetry_1
_geom_angle_site_symmetry_3
_geom_angle_publ_flag
C1 N1 C12 104.78(15) . . yes
C1 N1 Li1 115.35(16) . . yes
C1 N1 Li1 72.25(13) . 5_575 yes
C12 N1 Li1 116.82(16) . . yes
C12 N1 Li1 74.00(13) . 5_575 yes
Li1 N1 Li1 74.49(14) . 5_575 yes
N1 C1 C2 128.18(17) . . yes
N1 C1 C6 111.82(16) . . yes
N1 C1 Li1 74.43(13) . 5_575 yes
C2 C1 C6 119.89(17) . . no
C2 C1 Li1 124.71(15) . 5_575 yes
C6 C1 Li1 70.96(13) . 5_575 yes
C1 C2 C3 115.77(16) . . no
C1 C2 C13 121.65(16) . . no
C3 C2 C13 121.96(16) . . no
C2 C3 C4 125.02(17) . . no
C3 C4 C5 118.29(17) . . no
C3 C4 C17 118.72(17) . . no
C5 C4 C17 122.99(18) . . no
C4 C5 C6 119.35(17) . . no
C1 C6 C5 121.49(17) . . no
C1 C6 C7 105.45(16) . . no
C1 C6 Li1 74.28(14) . 5_575 yes
C5 C6 C7 133.00(17) . . no
C5 C6 Li1 119.30(15) . 5_575 yes
C7 C6 Li1 73.47(14) . 5_575 yes
C6 C7 C8 132.41(17) . . no
C6 C7 C12 105.94(16) . . no
C6 C7 Li1 71.40(14) . 5_575 yes
C8 C7 C12 121.62(17) . . no
C8 C7 Li1 120.23(15) . 5_575 yes
C12 C7 Li1 75.23(14) . 5_575 yes
C7 C8 C9 119.16(17) . . no
C8 C9 C10 118.14(17) . . no
C8 C9 C21 123.29(18) . . no
C10 C9 C21 118.53(18) . . no
C9 C10 C11 125.28(19) . . no
C10 C11 C12 115.66(17) . . no
C10 C11 C25 120.85(17) . . no
C12 C11 C25 122.93(17) . . no
N1 C12 C7 111.66(16) . . yes
N1 C12 C11 128.41(17) . . yes
N1 C12 Li1 72.82(13) . 5_575 yes
C7 C12 C11 119.83(17) . . no
C7 C12 Li1 70.71(13) . 5_575 yes
C11 C12 Li1 126.57(16) . 5_575 yes
C2 C13 C14 112.84(15) . . no
C2 C13 C15 112.02(16) . . no
C2 C13 C16 107.88(16) . . no
C14 C13 C15 106.87(16) . . no
C14 C13 C16 108.16(16) . . no
C15 C13 C16 108.97(15) . . no
C4 C17 C18 108.37(18) . . no
C4 C17 C19 110.91(17) . . no
C4 C17 C20 112.17(18) . . no
C18 C17 C19 107.79(18) . . no
C18 C17 C20 108.5(2) . . no
C19 C17 C20 109.0(2) . . no
C9 C21 C22 112.32(17) . . no
C9 C21 C23 109.09(17) . . no
C9 C21 C24 110.40(16) . . no
C22 C21 C23 107.66(17) . . no
C22 C21 C24 108.18(18) . . no
C23 C21 C24 109.10(18) . . no
C11 C25 C26 112.01(17) . . no
C11 C25 C27 112.90(16) . . no
C11 C25 C28 107.50(16) . . no
C26 C25 C27 107.42(16) . . no
C26 C25 C28 109.21(17) . . no
C27 C25 C28 107.67(17) . . no
C2 C3 H3 118.00 . . no
C4 C3 H3 117.00 . . no
C4 C5 H5 120.00 . . no
C6 C5 H5 120.00 . . no
C7 C8 H8 120.00 . . no
C9 C8 H8 120.00 . . no
C9 C10 H10 117.00 . . no
C11 C10 H10 117.00 . . no
C13 C14 H14A 109.00 . . no
C13 C14 H14B 110.00 . . no
C13 C14 H14C 109.00 . . no
H14A C14 H14B 109.00 . . no
H14A C14 H14C 109.00 . . no
H14B C14 H14C 109.00 . . no
C13 C15 H15A 109.00 . . no
C13 C15 H15C 109.00 . . no
H15A C15 H15B 109.00 . . no
H15A C15 H15C 110.00 . . no
H15B C15 H15C 109.00 . . no
C13 C15 H15B 110.00 . . no
C13 C16 H16A 109.00 . . no
C13 C16 H16C 110.00 . . no
H16A C16 H16B 110.00 . . no
C13 C16 H16B 109.00 . . no
H16B C16 H16C 109.00 . . no
H16A C16 H16C 109.00 . . no
C17 C18 H18A 110.00 . . no
C17 C18 H18B 109.00 . . no
H18A C18 H18B 109.00 . . no
H18A C18 H18C 109.00 . . no
C17 C18 H18C 109.00 . . no
H18B C18 H18C 110.00 . . no
C17 C19 H19A 109.00 . . no
C17 C19 H19B 109.00 . . no
C17 C19 H19C 110.00 . . no
H19A C19 H19B 109.00 . . no
H19A C19 H19C 109.00 . . no
H19B C19 H19C 109.00 . . no
C17 C20 H20A 109.00 . . no
C17 C20 H20B 109.00 . . no
C17 C20 H20C 110.00 . . no
H20A C20 H20B 110.00 . . no
H20A C20 H20C 109.00 . . no
H20B C20 H20C 110.00 . . no
C21 C22 H22A 109.00 . . no
C21 C22 H22B 110.00 . . no
H22A C22 H22C 109.00 . . no
H22B C22 H22C 109.00 . . no
H22A C22 H22B 109.00 . . no
C21 C22 H22C 109.00 . . no
C21 C23 H23B 109.00 . . no
C21 C23 H23C 109.00 . . no
H23A C23 H23C 109.00 . . no
H23B C23 H23C 110.00 . . no
H23A C23 H23B 109.00 . . no
C21 C23 H23A 109.00 . . no
C21 C24 H24C 109.00 . . no
H24A C24 H24B 109.00 . . no
H24A C24 H24C 109.00 . . no
H24B C24 H24C 109.00 . . no
C21 C24 H24A 110.00 . . no
C21 C24 H24B 110.00 . . no
C25 C26 H26A 109.00 . . no
C25 C26 H26B 110.00 . . no
C25 C26 H26C 109.00 . . no
H26A C26 H26B 109.00 . . no
H26A C26 H26C 109.00 . . no
H26B C26 H26C 109.00 . . no
C25 C27 H27A 109.00 . . no
C25 C27 H27B 109.00 . . no
C25 C27 H27C 109.00 . . no
H27A C27 H27B 109.00 . . no
H27A C27 H27C 109.00 . . no
H27B C27 H27C 110.00 . . no
C25 C28 H28A 109.00 . . no
C25 C28 H28B 109.00 . . no
C25 C28 H28C 109.00 . . no
H28A C28 H28B 110.00 . . no
H28B C28 H28C 109.00 . . no
H28A C28 H28C 109.00 . . no
N1 Li1 C6 155.0(2) . 5_575 yes
N1 Li1 C7 154.63(19) . 5_575 yes
N1 Li1 C12 121.51(17) . 5_575 yes
N1 Li1 C1 33.33(8) 5_575 5_575 yes
N1 Li1 C6 58.10(10) 5_575 5_575 yes
N1 Li1 C7 57.67(10) 5_575 5_575 yes
N1 Li1 C1 121.16(18) . 5_575 yes
C1 Li1 C6 34.76(8) 5_575 5_575 yes
C1 Li1 C7 56.65(10) 5_575 5_575 yes
C1 Li1 C12 53.99(10) 5_575 5_575 yes
C6 Li1 C7 35.13(8) 5_575 5_575 yes
C6 Li1 C12 56.48(10) 5_575 5_575 yes
C7 Li1 C12 34.07(8) 5_575 5_575 yes
N1 Li1 C12 33.18(7) 5_575 5_575 yes
N1 Li1 N1 105.51(16) . 5_575 yes

loop_
_geom_bond_atom_site_label_1
_geom_bond_atom_site_label_2
_geom_bond_distance
_geom_bond_site_symmetry_2
_geom_bond_publ_flag
N1 C1 1.388(2) . yes
N1 C12 1.394(2) . yes
N1 Li1 2.017(4) . yes
N1 Li1 2.434(4) 5_575 yes
C1 C2 1.428(3) . no
C1 C6 1.425(3) . no
C1 Li1 2.406(4) 5_575 yes
C2 C3 1.384(3) . no
C2 C13 1.529(3) . no
C3 C4 1.423(3) . no
C4 C5 1.379(3) . no
C4 C17 1.530(3) . no
C5 C6 1.403(3) . no
C6 C7 1.435(3) . no
C6 Li1 2.363(4) 5_575 yes
C7 C8 1.411(3) . no
C7 C12 1.418(3) . no
C7 Li1 2.390(4) 5_575 yes
C8 C9 1.378(3) . no
C9 C10 1.420(3) . no
C9 C21 1.531(3) . no
C10 C11 1.384(3) . no
C11 C12 1.427(3) . no
C11 C25 1.537(3) . no
C12 Li1 2.449(4) 5_575 yes
C13 C14 1.533(3) . no
C13 C15 1.534(3) . no
C13 C16 1.538(3) . no
C17 C18 1.547(4) . no
C17 C19 1.531(3) . no
C17 C20 1.523(4) . no
C21 C22 1.531(3) . no
C21 C23 1.541(3) . no
C21 C24 1.534(3) . no
C25 C26 1.529(3) . no
C25 C27 1.537(3) . no
C25 C28 1.534(3) . no
C3 H3 0.9500 . no
C5 H5 0.9500 . no
C8 H8 0.9500 . no
C10 H10 0.9500 . no
C14 H14A 0.9800 . no
C14 H14B 0.9800 . no
C14 H14C 0.9800 . no
C15 H15A 0.9800 . no
C15 H15B 0.9800 . no
C15 H15C 0.9800 . no
C16 H16A 0.9800 . no
C16 H16B 0.9800 . no
C16 H16C 0.9800 . no
C18 H18A 0.9800 . no
C18 H18B 0.9800 . no
C18 H18C 0.9800 . no
C19 H19A 0.9800 . no
C19 H19B 0.9800 . no
C19 H19C 0.9800 . no
C20 H20A 0.9800 . no
C20 H20B 0.9800 . no
C20 H20C 0.9800 . no
C22 H22A 0.9800 . no
C22 H22B 0.9800 . no
C22 H22C 0.9800 . no
C23 H23A 0.9800 . no
C23 H23B 0.9800 . no
C23 H23C 0.9800 . no
C24 H24A 0.9800 . no
C24 H24B 0.9800 . no
C24 H24C 0.9800 . no
C26 H26A 0.9800 . no
C26 H26B 0.9800 . no
C26 H26C 0.9800 . no
C27 H27A 0.9800 . no
C27 H27B 0.9800 . no
C27 H27C 0.9800 . no
C28 H28A 0.9800 . no
C28 H28B 0.9800 . no
C28 H28C 0.9800 . no

loop_
_geom_torsion_atom_site_label_1
_geom_torsion_atom_site_label_2
_geom_torsion_atom_site_label_3
_geom_torsion_atom_site_label_4
_geom_torsion
_geom_torsion_site_symmetry_1
_geom_torsion_site_symmetry_3
_geom_torsion_site_symmetry_4
_geom_torsion_publ_flag
C12 N1 C1 C2 -170.38(18) . . . no
C12 N1 C1 C6 5.9(2) . . . no
C12 N1 C1 Li1 67.43(14) . . 5_575 no
Li1 N1 C1 C2 59.7(3) . . . no
Li1 N1 C1 C6 -124.01(18) . . . no
Li1 N1 C1 Li1 -62.46(17) . . 5_575 no
Li1 N1 C1 C2 122.2(2) 5_575 . . no
Li1 N1 C1 C6 -61.55(16) 5_575 . . no
C1 N1 C12 C7 -5.8(2) . . . no
C1 N1 C12 C11 170.40(19) . . . no
C1 N1 C12 Li1 -66.19(14) . . 5_575 no
Li1 N1 C12 C7 123.17(18) . . . no
Li1 N1 C12 C11 -60.6(3) . . . no
Li1 N1 C12 Li1 62.82(17) . . 5_575 no
Li1 N1 C12 C7 60.35(16) 5_575 . . no
Li1 N1 C12 C11 -123.4(2) 5_575 . . no
C1 N1 Li1 N1 61.2(2) . . 5_575 no
C1 N1 Li1 C1 93.5(2) . . 5_575 no
C1 N1 Li1 C6 106.7(4) . . 5_575 no
C1 N1 Li1 C7 16.4(5) . . 5_575 no
C1 N1 Li1 C12 29.3(3) . . 5_575 no
C12 N1 Li1 N1 -62.6(2) . . 5_575 no
C12 N1 Li1 C1 -30.3(3) . . 5_575 no
C12 N1 Li1 C6 -17.1(5) . . 5_575 no
C12 N1 Li1 C7 -107.3(5) . . 5_575 no
C12 N1 Li1 C12 -94.5(2) . . 5_575 no
Li1 N1 Li1 N1 0.00(13) 5_575 . 5_575 no
Li1 N1 Li1 C1 32.27(18) 5_575 . 5_575 no
Li1 N1 Li1 C6 45.5(4) 5_575 . 5_575 no
Li1 N1 Li1 C7 -44.8(4) 5_575 . 5_575 no
Li1 N1 Li1 C12 -31.93(18) 5_575 . 5_575 no
C1 N1 Li1 C6 35.44(11) . 5_575 . no
C1 N1 Li1 C7 77.19(12) . 5_575 . no
C1 N1 Li1 C12 111.75(15) . 5_575 . no
C1 N1 Li1 N1 -123.73(18) . 5_575 5_575 no
C12 N1 Li1 C1 -111.75(15) . 5_575 . no
C12 N1 Li1 C6 -76.31(12) . 5_575 . no
C12 N1 Li1 C7 -34.56(11) . 5_575 . no
C12 N1 Li1 N1 124.52(18) . 5_575 5_575 no
Li1 N1 Li1 C1 123.73(16) . 5_575 . no
Li1 N1 Li1 C6 159.18(15) . 5_575 . no
Li1 N1 Li1 C7 -159.08(15) . 5_575 . no
Li1 N1 Li1 C12 -124.52(16) . 5_575 . no
Li1 N1 Li1 N1 0.02(15) . 5_575 5_575 no
N1 C1 C2 C3 -179.06(18) . . . no
N1 C1 C2 C13 9.8(3) . . . no
C6 C1 C2 C3 5.0(3) . . . no
C6 C1 C2 C13 -166.14(17) . . . no
Li1 C1 C2 C3 -81.6(2) 5_575 . . no
Li1 C1 C2 C13 107.3(2) 5_575 . . no
N1 C1 C6 C5 178.70(16) . . . no
N1 C1 C6 C7 -3.8(2) . . . no
N1 C1 C6 Li1 63.63(16) . . 5_575 no
C2 C1 C6 C5 -4.7(3) . . . no
C2 C1 C6 C7 172.84(16) . . . no
C2 C1 C6 Li1 -119.77(19) . . 5_575 no
Li1 C1 C6 C5 115.07(19) 5_575 . . no
Li1 C1 C6 C7 -67.39(15) 5_575 . . no
N1 C1 Li1 C6 -120.29(16) . 5_575 . no
N1 C1 Li1 C7 -80.54(12) . 5_575 . no
N1 C1 Li1 C12 -38.93(10) . 5_575 . no
N1 C1 Li1 N1 69.5(2) . 5_575 5_575 no
C2 C1 Li1 N1 -126.0(2) . 5_575 . no
C2 C1 Li1 C6 113.7(2) . 5_575 . no
C2 C1 Li1 C7 153.47(18) . 5_575 . no
C2 C1 Li1 C12 -164.92(19) . 5_575 . no
C2 C1 Li1 N1 -56.5(3) . 5_575 5_575 no
C6 C1 Li1 N1 120.29(16) . 5_575 . no
C6 C1 Li1 C7 39.75(11) . 5_575 . no
C6 C1 Li1 C12 81.36(13) . 5_575 . no
C6 C1 Li1 N1 -170.2(2) . 5_575 5_575 no
C1 C2 C3 C4 -2.3(3) . . . no
C13 C2 C3 C4 168.80(18) . . . no
C1 C2 C13 C14 -49.9(2) . . . no
C1 C2 C13 C15 -170.52(17) . . . no
C1 C2 C13 C16 69.6(2) . . . no
C3 C2 C13 C14 139.60(18) . . . no
C3 C2 C13 C15 18.9(2) . . . no
C3 C2 C13 C16 -101.0(2) . . . no
C2 C3 C4 C5 -1.0(3) . . . no
C2 C3 C4 C17 179.02(18) . . . no
C3 C4 C5 C6 1.5(3) . . . no
C17 C4 C5 C6 -178.53(18) . . . no
C3 C4 C17 C18 -61.7(2) . . . no
C3 C4 C17 C19 56.5(3) . . . no
C3 C4 C17 C20 178.6(2) . . . no
C5 C4 C17 C18 118.3(2) . . . no
C5 C4 C17 C19 -123.6(2) . . . no
C5 C4 C17 C20 -1.5(3) . . . no
C4 C5 C6 C1 1.3(3) . . . no
C4 C5 C6 C7 -175.43(19) . . . no
C4 C5 C6 Li1 90.1(2) . . 5_575 no
C1 C6 C7 C8 -177.7(2) . . . no
C1 C6 C7 C12 0.0(2) . . . no
C1 C6 C7 Li1 67.96(15) . . 5_575 no
C5 C6 C7 C8 -0.6(4) . . . no
C5 C6 C7 C12 177.2(2) . . . no
C5 C6 C7 Li1 -114.9(2) . . 5_575 no
Li1 C6 C7 C8 114.3(2) 5_575 . . no
Li1 C6 C7 C12 -67.92(16) 5_575 . . no
C1 C6 Li1 N1 -33.97(10) . 5_575 . no
C1 C6 Li1 C7 -111.85(16) . 5_575 . no
C1 C6 Li1 C12 -73.60(12) . 5_575 . no
C1 C6 Li1 N1 20.0(4) . 5_575 5_575 no
C5 C6 Li1 N1 -151.64(16) . 5_575 . no
C5 C6 Li1 C1 -117.67(19) . 5_575 . no
C5 C6 Li1 C7 130.5(2) . 5_575 . no
C5 C6 Li1 C12 168.73(17) . 5_575 . no
C5 C6 Li1 N1 -97.6(5) . 5_575 5_575 no
C7 C6 Li1 N1 77.88(12) . 5_575 . no
C7 C6 Li1 C1 111.85(16) . 5_575 . no
C7 C6 Li1 C12 38.25(11) . 5_575 . no
C7 C6 Li1 N1 131.9(5) . 5_575 5_575 no
C6 C7 C8 C9 177.13(19) . . . no
C12 C7 C8 C9 -0.3(3) . . . no
Li1 C7 C8 C9 -91.0(2) 5_575 . . no
C6 C7 C12 N1 3.7(2) . . . no
C6 C7 C12 C11 -172.94(17) . . . no
C6 C7 C12 Li1 65.26(15) . . 5_575 no
C8 C7 C12 N1 -178.29(16) . . . no
C8 C7 C12 C11 5.1(3) . . . no
C8 C7 C12 Li1 -116.7(2) . . 5_575 no
Li1 C7 C12 N1 -61.60(16) 5_575 . . no
Li1 C7 C12 C11 121.80(19) 5_575 . . no
C6 C7 Li1 N1 -79.20(12) . 5_575 . no
C6 C7 Li1 C1 -39.31(11) . 5_575 . no
C6 C7 Li1 C12 -112.86(16) . 5_575 . no
C6 C7 Li1 N1 -132.6(5) . 5_575 5_575 no
C8 C7 Li1 N1 151.94(17) . 5_575 . no
C8 C7 Li1 C1 -168.17(18) . 5_575 . no
C8 C7 Li1 C6 -128.9(2) . 5_575 . no
C8 C7 Li1 C12 118.3(2) . 5_575 . no
C8 C7 Li1 N1 98.5(5) . 5_575 5_575 no
C12 C7 Li1 N1 33.66(10) . 5_575 . no
C12 C7 Li1 C1 73.55(12) . 5_575 . no
C12 C7 Li1 C6 112.86(16) . 5_575 . no
C12 C7 Li1 N1 -19.8(5) . 5_575 5_575 no
C7 C8 C9 C10 -2.9(3) . . . no
C7 C8 C9 C21 179.12(17) . . . no
C8 C9 C10 C11 1.6(3) . . . no
C21 C9 C10 C11 179.63(18) . . . no
C8 C9 C21 C22 0.0(3) . . . no
C8 C9 C21 C23 119.3(2) . . . no
C8 C9 C21 C24 -120.8(2) . . . no
C10 C9 C21 C22 -177.93(18) . . . no
C10 C9 C21 C23 -58.7(2) . . . no
C10 C9 C21 C24 61.2(2) . . . no
C9 C10 C11 C12 3.0(3) . . . no
C9 C10 C11 C25 -168.66(18) . . . no
C10 C11 C12 N1 177.85(18) . . . no
C10 C11 C12 C7 -6.2(3) . . . no
C10 C11 C12 Li1 81.0(2) . . 5_575 no
C25 C11 C12 N1 -10.7(3) . . . no
C25 C11 C12 C7 165.31(17) . . . no
C25 C11 C12 Li1 -107.5(2) . . 5_575 no
C10 C11 C25 C26 -21.9(3) . . . no
C10 C11 C25 C27 -143.34(19) . . . no
C10 C11 C25 C28 98.1(2) . . . no
C12 C11 C25 C26 167.02(18) . . . no
C12 C11 C25 C27 45.6(2) . . . no
C12 C11 C25 C28 -73.0(2) . . . no
N1 C12 Li1 C1 39.11(10) . 5_575 . no
N1 C12 Li1 C6 81.66(12) . 5_575 . no
N1 C12 Li1 C7 121.16(16) . 5_575 . no
N1 C12 Li1 N1 -68.6(2) . 5_575 5_575 no
C7 C12 Li1 N1 -121.16(16) . 5_575 . no
C7 C12 Li1 C1 -82.05(13) . 5_575 . no
C7 C12 Li1 C6 -39.50(11) . 5_575 . no
C7 C12 Li1 N1 170.2(2) . 5_575 5_575 no
C11 C12 Li1 N1 125.5(2) . 5_575 . no
C11 C12 Li1 C1 164.59(19) . 5_575 . no
C11 C12 Li1 C6 -152.87(18) . 5_575 . no
C11 C12 Li1 C7 -113.4(2) . 5_575 . no
C11 C12 Li1 N1 56.9(3) . 5_575 5_575 no
